data_7042911
loop_
_publ_author_name
'Klongdee, Fatima'
'Boonmak, Jaursup'
'Youngme, Sujittra'

_publ_section_title
;
 Anion-dependent self-assembly of copper coordination polymers based on
 pyrazole-3,5-dicarboxylate and 1,2-di(4-pyridyl)ethylene.
;
_journal_issue 14
_journal_name_full 'Dalton transactions (Cambridge, England : 2003)'
_journal_page_first 4806
_journal_page_last 4815
_journal_paper_doi 10.1039/c7dt00406k
_journal_volume 46
_journal_year 2017
_chemical_formula_sum 'C46 H34 Cu5 N10 O16 P2'
_chemical_formula_weight 1362.47
_chemical_name_common
Poly{dihydrogenphosphato-tris(mu-1,2-di(4-pyridyl)ethylene)-bis(mu-pyrazole-3,5-dicarboxylato))pentacopper(II)}
_space_group_crystal_system triclinic
_space_group_IT_number 2
_space_group_name_Hall '-P 1'
_space_group_name_H-M_alt 'P -1'
_symmetry_space_group_name_Hall '-P 1'
_symmetry_space_group_name_H-M 'P -1'
_atom_sites_solution_hydrogens mixed
_audit_creation_method SHELXL-2014/7
_audit_update_record
;
2017-03-11 deposited with the CCDC.
2017-03-15 downloaded from the CCDC.
;
_cell_angle_alpha 69.7760(10)
_cell_angle_beta 79.7190(10)
_cell_angle_gamma 64.4060(10)
_cell_formula_units_Z 1
_cell_length_a 9.8788(4)
_cell_length_b 11.1243(4)
_cell_length_c 13.8420(6)
_cell_measurement_reflns_used 9982
_cell_measurement_temperature 298(2)
_cell_measurement_theta_max 26.009
_cell_measurement_theta_min 3.004
_cell_volume 1286.56(9)
_computing_cell_refinement 'SAINT v8.34A (Bruker, 2013)'
_computing_data_collection BrukerAPEX2
_computing_data_reduction 'SAINT v8.34A (Bruker, 2013)'
_computing_molecular_graphics SHELXL
_computing_publication_material SHELXL
_computing_structure_refinement 'SHELXL-2014/7 (Sheldrick, 2014)'
_computing_structure_solution 'SHELXL-2014/7 (Sheldrick, 2014)'
_diffrn_ambient_temperature 298(2)
_diffrn_measured_fraction_theta_full 0.998
_diffrn_measured_fraction_theta_max 0.996
_diffrn_measurement_device_type
;
Bruker D8 QUEST PHOTON 100
;
_diffrn_measurement_method '\fand\w scans'
_diffrn_radiation_type MoK\a
_diffrn_radiation_wavelength 0.71073
_diffrn_reflns_av_R_equivalents 0.0823
_diffrn_reflns_av_unetI/netI 0.0470
_diffrn_reflns_Laue_measured_fraction_full 0.998
_diffrn_reflns_Laue_measured_fraction_max 0.996
_diffrn_reflns_limit_h_max 12
_diffrn_reflns_limit_h_min -12
_diffrn_reflns_limit_k_max 13
_diffrn_reflns_limit_k_min -13
_diffrn_reflns_limit_l_max 17
_diffrn_reflns_limit_l_min -17
_diffrn_reflns_number 53391
_diffrn_reflns_point_group_measured_fraction_full 0.998
_diffrn_reflns_point_group_measured_fraction_max 0.996
_diffrn_reflns_theta_full 25.242
_diffrn_reflns_theta_max 26.458
_diffrn_reflns_theta_min 3.004
_diffrn_source 'fine-focus sealed tube'
_exptl_absorpt_coefficient_mu 2.175
_exptl_absorpt_correction_T_max 0.7454
_exptl_absorpt_correction_T_min 0.6839
_exptl_absorpt_correction_type multi-scan
_exptl_absorpt_process_details 'SADABS 2014/5'
_exptl_crystal_colour purple
_exptl_crystal_density_diffrn 1.759
_exptl_crystal_description block
_exptl_crystal_F_000 683
_exptl_crystal_size_max 0.100
_exptl_crystal_size_mid 0.030
_exptl_crystal_size_min 0.030
_refine_diff_density_max 0.711
_refine_diff_density_min -0.560
_refine_diff_density_rms 0.091
_refine_ls_extinction_method none
_refine_ls_goodness_of_fit_ref 1.011
_refine_ls_hydrogen_treatment mixed
_refine_ls_matrix_type full
_refine_ls_number_parameters 389
_refine_ls_number_reflns 5294
_refine_ls_number_restraints 129
_refine_ls_restrained_S_all 1.040
_refine_ls_R_factor_all 0.0728
_refine_ls_R_factor_gt 0.0416
_refine_ls_shift/su_max 0.001
_refine_ls_shift/su_mean 0.000
_refine_ls_structure_factor_coef Fsqd
_refine_ls_weighting_details 'w=1/[\s^2^(Fo^2^)+(0.0307P)^2^+2.8291P] where P=(Fo^2^+2Fc^2^)/3'
_refine_ls_weighting_scheme calc
_refine_ls_wR_factor_gt 0.0801
_refine_ls_wR_factor_ref 0.0903
_reflns_Friedel_coverage 0.000
_reflns_number_gt 3845
_reflns_number_total 5294
_reflns_threshold_expression 'I > 2\s(I)'
_cod_data_source_file c7dt00406k2.cif
_cod_data_source_block compound6
_cod_database_code 7042911
_shelx_shelxl_version_number 2014/7
_shelx_space_group_comment
;
The symmetry employed for this shelxl refinement is uniquely defined
by the following loop, which should always be used as a source of
symmetry information in preference to the above space-group names.
They are only intended as comments.
;
_shelx_estimated_absorpt_t_min 0.812
_shelx_estimated_absorpt_t_max 0.938

loop_
_space_group_symop_operation_xyz
'x, y, z'
'-x, -y, -z'

loop_
_atom_site_label
_atom_site_type_symbol
_atom_site_fract_x
_atom_site_fract_y
_atom_site_fract_z
_atom_site_U_iso_or_equiv
_atom_site_adp_type
_atom_site_occupancy
_atom_site_site_symmetry_order
_atom_site_calc_flag
_atom_site_refinement_flags_posn
_atom_site_refinement_flags_adp
_atom_site_refinement_flags_occupancy
_atom_site_disorder_assembly
_atom_site_disorder_group
Cu1 Cu 0.16780(5) 0.87738(5) 0.48234(3) 0.02426(13) Uani 1 1 d . . . . .
Cu2 Cu 0.07142(5) 0.72087(5) 0.80689(4) 0.02936(13) Uani 1 1 d . . . . .
Cu3 Cu 0.0000 0.5000 0.5000 0.02409(16) Uani 1 2 d S . P . .
P1 P -0.05923(11) 0.74867(11) 0.60156(8) 0.0296(2) Uani 1 1 d . . . . .
O1 O 0.3747(3) 0.8639(3) 0.43382(19) 0.0393(7) Uani 1 1 d . . . . .
O2 O 0.5864(3) 0.8463(3) 0.4836(2) 0.0421(7) Uani 1 1 d . . . . .
O3 O 0.1787(3) 0.7182(3) 0.9130(2) 0.0423(7) Uani 1 1 d . . . . .
O4 O 0.3605(4) 0.7710(5) 0.9367(2) 0.0716(12) Uani 1 1 d . . . . .
O5 O -0.0282(3) 0.8789(3) 0.54133(18) 0.0237(5) Uani 1 1 d . . . . .
O6 O 0.0094(3) 0.6756(3) 0.7068(2) 0.0397(7) Uani 1 1 d . . . . .
O7 O -0.0072(4) 0.6501(4) 0.5384(3) 0.0705(12) Uani 1 1 d . . . . .
O8 O -0.2324(3) 0.7972(4) 0.6260(3) 0.0423(8) Uani 1 1 d . . . . .
H10A H -0.276(5) 0.818(4) 0.582(3) 0.029(13) Uiso 1 1 d . . . . .
N1 N 0.2583(3) 0.8148(3) 0.6161(2) 0.0230(7) Uani 1 1 d . . . . .
N2 N 0.2145(3) 0.7895(3) 0.7161(2) 0.0235(7) Uani 1 1 d . . . . .
N3 N 0.1246(4) 0.9063(3) 0.3376(2) 0.0323(8) Uani 1 1 d . . . . .
N4 N 0.1708(4) 0.5221(3) 0.3999(2) 0.0318(8) Uani 1 1 d . . . . .
N5 N -0.0809(4) 0.6798(4) 0.9154(3) 0.0466(10) Uani 1 1 d . . . . .
C1 C 0.3889(4) 0.8296(4) 0.6070(3) 0.0250(8) Uani 1 1 d . . . . .
C2 C 0.4301(4) 0.8150(4) 0.7020(3) 0.0328(9) Uani 1 1 d . . . . .
H2 H 0.5145 0.8209 0.7175 0.039 Uiso 1 1 calc R U . . .
C3 C 0.3175(4) 0.7897(4) 0.7683(3) 0.0286(9) Uani 1 1 d . . . . .
C4 C 0.4575(4) 0.8498(4) 0.5016(3) 0.0299(9) Uani 1 1 d . . . . .
C5 C 0.2864(5) 0.7585(5) 0.8810(3) 0.0396(11) Uani 1 1 d . . . . .
C6 C 0.2081(5) 0.9525(5) 0.2585(3) 0.0479(12) Uani 1 1 d . . . . .
H6 H 0.2866 0.9679 0.2730 0.058 Uiso 1 1 calc R U . . .
C7 C 0.1839(7) 0.9785(5) 0.1574(3) 0.0637(16) Uani 1 1 d . . . . .
H7 H 0.2455 1.0104 0.1056 0.076 Uiso 1 1 calc R U . . .
C8 C 0.0709(7) 0.9580(5) 0.1324(4) 0.0575(13) Uani 1 1 d . U . . .
C9 C -0.0183(6) 0.9101(5) 0.2135(4) 0.0584(13) Uani 1 1 d . U . . .
H9 H -0.0972 0.8946 0.1999 0.070 Uiso 1 1 calc R U . . .
C10 C 0.0116(5) 0.8857(4) 0.3154(3) 0.0437(11) Uani 1 1 d . . . . .
H10 H -0.0486 0.8544 0.3687 0.052 Uiso 1 1 calc R U . . .
C12 C 0.2874(5) 0.5263(6) 0.4309(4) 0.0619(15) Uani 1 1 d . . . . .
H12 H 0.2925 0.5136 0.5004 0.074 Uiso 1 1 calc R U . . .
C13 C 0.4020(6) 0.5489(7) 0.3640(6) 0.084(2) Uani 1 1 d . . . . .
H13 H 0.4815 0.5507 0.3898 0.100 Uiso 1 1 calc R U . . .
C14 C 0.4012(7) 0.5685(5) 0.2620(5) 0.0693(16) Uani 1 1 d . U . . .
C15 C 0.2789(7) 0.5664(5) 0.2309(4) 0.0680(18) Uani 1 1 d . . . . .
H15 H 0.2703 0.5816 0.1614 0.082 Uiso 1 1 calc R U . . .
C16 C 0.1674(6) 0.5421(5) 0.3008(4) 0.0484(12) Uani 1 1 d . . . . .
H16 H 0.0868 0.5397 0.2767 0.058 Uiso 1 1 calc R U . . .
C19 C -0.0784(6) 0.6767(5) 1.0125(4) 0.0660(16) Uani 1 1 d . . . . .
H19 H -0.0023 0.6920 1.0306 0.079 Uiso 1 1 calc R U . . .
C20 C -0.1854(8) 0.6516(6) 1.0873(5) 0.089(2) Uani 1 1 d . . . . .
H20 H -0.1809 0.6518 1.1538 0.107 Uiso 1 1 calc R U . . .
C21 C -0.2987(7) 0.6262(6) 1.0630(6) 0.083(2) Uani 1 1 d . U . . .
C22 C -0.2996(6) 0.6290(6) 0.9641(6) 0.085(2) Uani 1 1 d . . . . .
H22 H -0.3738 0.6126 0.9445 0.102 Uiso 1 1 calc R U . . .
C23 C -0.1907(5) 0.6562(5) 0.8918(5) 0.0645(16) Uani 1 1 d . . . . .
H23 H -0.1946 0.6581 0.8247 0.077 Uiso 1 1 calc R U . . .
C17A C 0.5432(12) 0.5880(10) 0.2109(8) 0.057(2) Uani 0.6 1 d . U P A 1
H17A H 0.6100 0.5931 0.2473 0.069 Uiso 0.6 1 calc R U P A 1
C18A C -0.4347(11) 0.5966(9) 1.1175(7) 0.052(2) Uani 0.6 1 d . U P B 1
H18A H -0.4985 0.5855 1.0826 0.062 Uiso 0.6 1 calc R U P B 1
C11A C 0.0614(9) 0.9948(7) 0.0194(6) 0.0284(14) Uani 0.6 1 d . U P C 1
H11A H 0.1389 1.0108 -0.0245 0.034 Uiso 0.6 1 calc R U P C 1
C17B C 0.4900(13) 0.5952(13) 0.1603(11) 0.040(2) Uani 0.4 1 d . U P A 2
H17B H 0.4584 0.6046 0.0977 0.048 Uiso 0.4 1 calc R U P A 2
C18B C -0.3816(13) 0.6036(12) 1.1702(11) 0.040(2) Uani 0.4 1 d . U P B 2
H18B H -0.3479 0.5971 1.2312 0.048 Uiso 0.4 1 calc R U P B 2
C11B C -0.0271(18) 0.9777(12) 0.0406(10) 0.046(2) Uani 0.4 1 d . U P C 2
H11B H -0.1115 0.9574 0.0501 0.055 Uiso 0.4 1 calc R U P C 2

loop_
_atom_site_aniso_label
_atom_site_aniso_U_11
_atom_site_aniso_U_22
_atom_site_aniso_U_33
_atom_site_aniso_U_23
_atom_site_aniso_U_13
_atom_site_aniso_U_12
Cu1 0.0174(2) 0.0417(3) 0.0149(2) -0.01057(19) 0.00100(17) -0.0120(2)
Cu2 0.0256(3) 0.0316(3) 0.0269(3) -0.0052(2) 0.01094(19) -0.0152(2)
Cu3 0.0265(3) 0.0301(4) 0.0242(3) -0.0143(3) 0.0122(3) -0.0192(3)
P1 0.0238(5) 0.0445(6) 0.0398(6) -0.0290(5) 0.0152(4) -0.0246(5)
O1 0.0217(14) 0.073(2) 0.0175(13) -0.0101(14) 0.0036(11) -0.0187(14)
O2 0.0229(15) 0.074(2) 0.0327(16) -0.0145(15) 0.0100(12) -0.0277(15)
O3 0.0450(18) 0.057(2) 0.0168(14) -0.0068(13) 0.0062(12) -0.0189(15)
O4 0.045(2) 0.143(4) 0.0328(18) -0.039(2) -0.0038(15) -0.033(2)
O5 0.0191(12) 0.0356(15) 0.0247(13) -0.0148(11) 0.0014(10) -0.0148(11)
O6 0.0349(16) 0.0385(17) 0.0494(18) -0.0055(14) -0.0020(14) -0.0239(14)
O7 0.082(3) 0.093(3) 0.096(3) -0.082(2) 0.066(2) -0.074(2)
O8 0.0247(16) 0.083(3) 0.0378(19) -0.0309(18) 0.0094(14) -0.0325(16)
N1 0.0186(15) 0.0377(18) 0.0127(14) -0.0048(13) 0.0014(12) -0.0142(14)
N2 0.0220(16) 0.0324(17) 0.0172(15) -0.0053(13) 0.0014(12) -0.0142(14)
N3 0.0326(18) 0.0364(19) 0.0208(17) -0.0133(15) -0.0050(14) -0.0025(15)
N4 0.0337(19) 0.0342(19) 0.0345(19) -0.0170(15) 0.0180(15) -0.0222(16)
N5 0.036(2) 0.034(2) 0.051(2) -0.0049(18) 0.0236(18) -0.0133(17)
C1 0.0158(17) 0.038(2) 0.0211(19) -0.0056(16) 0.0016(14) -0.0144(16)
C2 0.023(2) 0.055(3) 0.028(2) -0.0162(19) 0.0003(16) -0.0203(19)
C3 0.0221(19) 0.044(2) 0.0211(19) -0.0116(17) 0.0006(15) -0.0139(17)
C4 0.023(2) 0.042(2) 0.0212(19) -0.0054(17) 0.0024(16) -0.0142(18)
C5 0.030(2) 0.058(3) 0.019(2) -0.011(2) 0.0009(18) -0.008(2)
C6 0.048(3) 0.062(3) 0.021(2) -0.011(2) -0.002(2) -0.011(2)
C7 0.084(4) 0.057(3) 0.020(2) -0.007(2) -0.011(2) 0.000(3)
C8 0.086(3) 0.037(2) 0.029(2) -0.0137(19) -0.021(2) 0.004(2)
C9 0.079(3) 0.045(3) 0.058(3) -0.025(2) -0.038(2) -0.010(2)
C10 0.054(3) 0.037(3) 0.039(3) -0.014(2) -0.020(2) -0.009(2)
C12 0.045(3) 0.099(4) 0.069(4) -0.043(3) 0.024(3) -0.049(3)
C13 0.046(3) 0.107(5) 0.118(6) -0.047(4) 0.035(4) -0.052(3)
C14 0.059(3) 0.050(3) 0.087(4) -0.021(3) 0.050(3) -0.030(2)
C15 0.088(4) 0.044(3) 0.047(3) -0.012(2) 0.044(3) -0.023(3)
C16 0.057(3) 0.047(3) 0.044(3) -0.016(2) 0.021(2) -0.029(2)
C19 0.070(4) 0.053(3) 0.054(3) -0.013(3) 0.039(3) -0.025(3)
C20 0.100(5) 0.055(4) 0.067(4) -0.013(3) 0.060(4) -0.019(4)
C21 0.057(3) 0.043(3) 0.093(4) 0.008(3) 0.051(3) -0.012(2)
C22 0.035(3) 0.055(4) 0.124(6) 0.004(4) 0.032(3) -0.019(3)
C23 0.035(3) 0.052(3) 0.081(4) -0.001(3) 0.022(3) -0.017(2)
C17A 0.050(4) 0.068(4) 0.068(5) -0.028(4) 0.021(4) -0.039(4)
C18A 0.040(4) 0.053(4) 0.054(4) -0.008(3) 0.016(4) -0.025(3)
C11A 0.038(4) 0.037(3) 0.018(3) -0.009(3) -0.011(3) -0.018(3)
C17B 0.036(5) 0.053(5) 0.044(5) -0.020(4) 0.017(4) -0.033(4)
C18B 0.033(4) 0.049(5) 0.046(5) -0.015(4) 0.018(4) -0.030(4)
C11B 0.056(5) 0.043(5) 0.039(4) -0.016(4) -0.014(4) -0.014(4)

loop_
_atom_type_symbol
_atom_type_description
_atom_type_scat_dispersion_real
_atom_type_scat_dispersion_imag
_atom_type_scat_source
C C 0.0033 0.0016 'International Tables Vol C Tables 4.2.6.8 and 6.1.1.4'
H H 0.0000 0.0000 'International Tables Vol C Tables 4.2.6.8 and 6.1.1.4'
N N 0.0061 0.0033 'International Tables Vol C Tables 4.2.6.8 and 6.1.1.4'
O O 0.0106 0.0060 'International Tables Vol C Tables 4.2.6.8 and 6.1.1.4'
P P 0.1023 0.0942 'International Tables Vol C Tables 4.2.6.8 and 6.1.1.4'
Cu Cu 0.3201 1.2651 'International Tables Vol C Tables 4.2.6.8 and 6.1.1.4'

loop_
_geom_angle_atom_site_label_1
_geom_angle_atom_site_label_2
_geom_angle_atom_site_label_3
_geom_angle
_geom_angle_site_symmetry_1
_geom_angle_site_symmetry_3
O5 Cu1 N1 95.01(10) . .
O5 Cu1 O1 175.05(11) . .
N1 Cu1 O1 80.46(11) . .
O5 Cu1 N3 95.35(12) . .
N1 Cu1 N3 165.77(12) . .
O1 Cu1 N3 88.78(12) . .
O5 Cu1 O5 79.52(10) . 2_576
N1 Cu1 O5 101.82(11) . 2_576
O1 Cu1 O5 103.29(11) . 2_576
N3 Cu1 O5 89.64(11) . 2_576
O6 Cu2 O3 164.58(12) . .
O6 Cu2 N2 95.87(12) . .
O3 Cu2 N2 82.49(12) . .
O6 Cu2 N5 94.75(15) . .
O3 Cu2 N5 88.87(15) . .
N2 Cu2 N5 167.75(15) . .
O7 Cu3 O7 180.0(2) 2_566 .
O7 Cu3 N4 87.21(12) 2_566 2_566
O7 Cu3 N4 92.79(12) . 2_566
O7 Cu3 N4 92.79(12) 2_566 .
O7 Cu3 N4 87.21(12) . .
N4 Cu3 N4 180.0 2_566 .
O7 P1 O6 111.0(2) . .
O7 P1 O5 109.66(17) . .
O6 P1 O5 113.45(14) . .
O7 P1 O8 110.70(18) . .
O6 P1 O8 103.98(17) . .
O5 P1 O8 107.88(17) . .
C4 O1 Cu1 115.7(2) . .
C5 O3 Cu2 115.8(2) . .
P1 O5 Cu1 125.06(15) . .
P1 O5 Cu1 133.58(13) . 2_576
Cu1 O5 Cu1 100.48(10) . 2_576
P1 O6 Cu2 138.28(18) . .
P1 O7 Cu3 155.3(2) . .
P1 O8 H10A 114(3) . .
N2 N1 C1 107.6(3) . .
N2 N1 Cu1 137.8(2) . .
C1 N1 Cu1 112.7(2) . .
N1 N2 C3 108.1(3) . .
N1 N2 Cu2 138.1(2) . .
C3 N2 Cu2 112.6(2) . .
C10 N3 C6 117.4(4) . .
C10 N3 Cu1 122.8(3) . .
C6 N3 Cu1 119.7(3) . .
C16 N4 C12 116.7(4) . .
C16 N4 Cu3 122.4(3) . .
C12 N4 Cu3 120.8(3) . .
C23 N5 C19 117.4(4) . .
C23 N5 Cu2 120.4(4) . .
C19 N5 Cu2 122.2(4) . .
N1 C1 C2 110.3(3) . .
N1 C1 C4 114.4(3) . .
C2 C1 C4 135.2(3) . .
C3 C2 C1 103.8(3) . .
C3 C2 H2 128.1 . .
C1 C2 H2 128.1 . .
N2 C3 C2 110.2(3) . .
N2 C3 C5 114.2(3) . .
C2 C3 C5 135.6(4) . .
O2 C4 O1 124.2(3) . .
O2 C4 C1 121.9(3) . .
O1 C4 C1 113.8(3) . .
O4 C5 O3 124.6(4) . .
O4 C5 C3 121.3(4) . .
O3 C5 C3 114.2(4) . .
N3 C6 C7 123.6(5) . .
N3 C6 H6 118.2 . .
C7 C6 H6 118.2 . .
C8 C7 C6 120.4(5) . .
C8 C7 H7 119.8 . .
C6 C7 H7 119.8 . .
C7 C8 C9 117.2(4) . .
C7 C8 C11A 112.1(6) . .
C9 C8 C11A 130.7(6) . .
C7 C8 C11B 146.8(7) . .
C9 C8 C11B 95.7(7) . .
C8 C9 C10 119.9(5) . .
C8 C9 H9 120.1 . .
C10 C9 H9 120.1 . .
N3 C10 C9 121.6(5) . .
N3 C10 H10 119.2 . .
C9 C10 H10 119.2 . .
N4 C12 C13 122.6(5) . .
N4 C12 H12 118.7 . .
C13 C12 H12 118.7 . .
C14 C13 C12 121.7(6) . .
C14 C13 H13 119.2 . .
C12 C13 H13 119.2 . .
C13 C14 C15 115.1(5) . .
C13 C14 C17A 108.6(7) . .
C15 C14 C17A 136.3(7) . .
C13 C14 C17B 143.3(8) . .
C15 C14 C17B 101.6(7) . .
C14 C15 C16 121.2(5) . .
C14 C15 H15 119.4 . .
C16 C15 H15 119.4 . .
N4 C16 C15 122.7(5) . .
N4 C16 H16 118.6 . .
C15 C16 H16 118.6 . .
N5 C19 C20 122.5(6) . .
N5 C19 H19 118.8 . .
C20 C19 H19 118.8 . .
C21 C20 C19 120.1(6) . .
C21 C20 H20 120.0 . .
C19 C20 H20 120.0 . .
C22 C21 C20 116.9(5) . .
C22 C21 C18A 105.6(7) . .
C20 C21 C18A 137.6(8) . .
C22 C21 C18B 143.9(8) . .
C20 C21 C18B 99.3(8) . .
C21 C22 C23 120.7(7) . .
C21 C22 H22 119.6 . .
C23 C22 H22 119.6 . .
N5 C23 C22 122.4(6) . .
N5 C23 H23 118.8 . .
C22 C23 H23 118.8 . .
C18A C17A C14 116.5(11) 1_654 .
C18A C17A H17A 121.7 1_654 .
C14 C17A H17A 121.7 . .
C17A C18A C21 117.4(11) 1_456 .
C17A C18A H18A 121.3 1_456 .
C21 C18A H18A 121.3 . .
C11A C11A C8 119.5(10) 2_575 .
C11A C11A H11A 120.2 2_575 .
C8 C11A H11A 120.2 . .
C18B C17B C14 113.4(13) 1_654 .
C18B C17B H17B 123.3 1_654 .
C14 C17B H17B 123.3 . .
C17B C18B C21 108.8(13) 1_456 .
C17B C18B H18B 125.6 1_456 .
C21 C18B H18B 125.6 . .
C11B C11B C8 109(2) 2_575 .
C11B C11B H11B 125.6 2_575 .
C8 C11B H11B 125.6 . .

loop_
_geom_bond_atom_site_label_1
_geom_bond_atom_site_label_2
_geom_bond_distance
_geom_bond_site_symmetry_2
Cu1 O5 1.957(2) .
Cu1 N1 1.968(3) .
Cu1 O1 1.991(3) .
Cu1 N3 2.010(3) .
Cu1 O5 2.382(2) 2_576
Cu2 O6 1.898(3) .
Cu2 O3 1.944(3) .
Cu2 N2 1.948(3) .
Cu2 N5 2.011(3) .
Cu3 O7 1.890(3) 2_566
Cu3 O7 1.890(3) .
Cu3 N4 2.029(3) 2_566
Cu3 N4 2.029(3) .
P1 O7 1.499(3) .
P1 O6 1.516(3) .
P1 O5 1.532(3) .
P1 O8 1.566(3) .
O1 C4 1.279(4) .
O2 C4 1.239(4) .
O3 C5 1.278(5) .
O4 C5 1.230(5) .
O5 Cu1 2.382(2) 2_576
O8 H10A 0.72(4) .
N1 N2 1.343(4) .
N1 C1 1.348(4) .
N2 C3 1.350(5) .
N3 C10 1.336(5) .
N3 C6 1.342(5) .
N4 C16 1.316(5) .
N4 C12 1.323(6) .
N5 C23 1.336(7) .
N5 C19 1.336(7) .
C1 C2 1.382(5) .
C1 C4 1.480(5) .
C2 C3 1.373(5) .
C2 H2 0.9300 .
C3 C5 1.482(5) .
C6 C7 1.371(6) .
C6 H6 0.9300 .
C7 C8 1.353(8) .
C7 H7 0.9300 .
C8 C9 1.400(8) .
C8 C11A 1.482(9) .
C8 C11B 1.631(17) .
C9 C10 1.401(6) .
C9 H9 0.9300 .
C10 H10 0.9300 .
C12 C13 1.383(7) .
C12 H12 0.9300 .
C13 C14 1.353(9) .
C13 H13 0.9300 .
C14 C15 1.365(9) .
C14 C17A 1.522(11) .
C14 C17B 1.529(14) .
C15 C16 1.385(6) .
C15 H15 0.9300 .
C16 H16 0.9300 .
C19 C20 1.390(7) .
C19 H19 0.9300 .
C20 C21 1.385(10) .
C20 H20 0.9300 .
C21 C22 1.360(10) .
C21 C18A 1.527(10) .
C21 C18B 1.556(13) .
C22 C23 1.392(7) .
C22 H22 0.9300 .
C23 H23 0.9300 .
C17A C18A 1.249(14) 1_654
C17A H17A 0.9300 .
C18A C17A 1.249(14) 1_456
C18A H18A 0.9300 .
C11A C11A 1.358(14) 2_575
C11A H11A 0.9300 .
C17B C18B 1.346(17) 1_654
C17B H17B 0.9300 .
C18B C17B 1.346(17) 1_456
C18B H18B 0.9300 .
C11B C11B 1.19(3) 2_575
C11B H11B 0.9300 .
